data_2234834
loop_
_publ_author_name
'Sun, Wei'
'Zhu, Teng-Teng'
'Zhao, Biao-Chun'
'Huang, Ya-Xi'
'Mi, Jin-Xiao'

_publ_section_title
;
 Redetermination of Ce[B~5~O~8~(OH)(H~2~O)]NO~3~&#x00B7;2H~2~O
;
_journal_coeditor_code WM2613
_journal_issue 5
_journal_name_full 'Acta Crystallographica Section E'
_journal_page_first i33
_journal_page_last i34
_journal_paper_doi 10.1107/S1600536812016169
_journal_volume 68
_journal_year 2012
_chemical_formula_iupac 'Ce [B5 O8 (O H) (H2 O)] N O3 , 2H2 O'
_chemical_formula_moiety 'B5 Ce H3 N O13, 2(H2 O)'
_chemical_formula_sum 'B5 Ce H7 N O15'
_chemical_formula_weight 455.24
_chemical_name_systematic
;
cerium aquahydroxidooctaoxidopentaborate nitrate dihydrate
;
_space_group_IT_number 14
_symmetry_cell_setting monoclinic
_symmetry_space_group_name_Hall '-P 2yn'
_symmetry_space_group_name_H-M 'P 1 21/n 1'
_atom_sites_solution_hydrogens difmap
_atom_sites_solution_primary direct
_atom_sites_solution_secondary difmap
_audit_creation_method SHELXL-97
_cell_angle_alpha 90.00
_cell_angle_beta 90.395(3)
_cell_angle_gamma 90.00
_cell_formula_units_Z 4
_cell_length_a 6.4438(12)
_cell_length_b 15.572(3)
_cell_length_c 10.745(2)
_cell_measurement_reflns_used 6327
_cell_measurement_temperature 173(2)
_cell_measurement_theta_max 28.16
_cell_measurement_theta_min 2.30
_cell_volume 1078.2(4)
_computing_cell_refinement 'SAINT (Bruker, 2001)'
_computing_data_collection 'SMART (Bruker, 2001)'
_computing_data_reduction 'SAINT (Bruker, 2001)'
_computing_molecular_graphics 'DIAMOND (Brandenburg, 2011) and ATOMS (Dowty, 2004)'
_computing_publication_material 'SHELXL-97 (Sheldrick, 2008)'
_computing_structure_refinement 'SHELXL-97 (Sheldrick, 2008)'
_computing_structure_solution 'SHELXS-97 (Sheldrick, 2008)'
_diffrn_ambient_temperature 173(2)
_diffrn_measured_fraction_theta_full 1.0
_diffrn_measured_fraction_theta_max 1.0
_diffrn_measurement_device_type 'Bruker SMART CCD'
_diffrn_measurement_method '1800 images,\f=0, 90, 180 degree, and \D\w=0.3 degree, \c= 54.74 degree'
_diffrn_radiation_monochromator graphite
_diffrn_radiation_source 'fine-focus sealed tube'
_diffrn_radiation_type MoK\a
_diffrn_radiation_wavelength 0.71073
_diffrn_reflns_av_R_equivalents 0.0208
_diffrn_reflns_av_sigmaI/netI 0.0268
_diffrn_reflns_limit_h_max 6
_diffrn_reflns_limit_h_min -8
_diffrn_reflns_limit_k_max 20
_diffrn_reflns_limit_k_min -20
_diffrn_reflns_limit_l_max 14
_diffrn_reflns_limit_l_min -13
_diffrn_reflns_number 6327
_diffrn_reflns_theta_full 28.17
_diffrn_reflns_theta_max 28.16
_diffrn_reflns_theta_min 2.30
_diffrn_standards_number 0
_exptl_absorpt_coefficient_mu 4.320
_exptl_absorpt_correction_T_max 0.8462
_exptl_absorpt_correction_T_min 0.3573
_exptl_absorpt_correction_type multi-scan
_exptl_absorpt_process_details '(<i>SADABS</i>; Bruker, 2001)'
_exptl_crystal_colour colorless
_exptl_crystal_density_diffrn 2.805
_exptl_crystal_density_method 'not measured'
_exptl_crystal_description prism
_exptl_crystal_F_000 868
_exptl_crystal_size_max 0.30
_exptl_crystal_size_mid 0.12
_exptl_crystal_size_min 0.04
_refine_diff_density_max 1.399
_refine_diff_density_min -0.504
_refine_ls_extinction_method none
_refine_ls_goodness_of_fit_ref 1.124
_refine_ls_hydrogen_treatment refall
_refine_ls_matrix_type full
_refine_ls_number_parameters 221
_refine_ls_number_reflns 2484
_refine_ls_number_restraints 4
_refine_ls_restrained_S_all 1.124
_refine_ls_R_factor_all 0.0265
_refine_ls_R_factor_gt 0.0255
_refine_ls_shift/su_max 0.000
_refine_ls_shift/su_mean 0.000
_refine_ls_structure_factor_coef Fsqd
_refine_ls_weighting_details 'calc w=1/[\s^2^(Fo^2^)+(0.0269P)^2^+2.2495P] where P=(Fo^2^+2Fc^2^)/3'
_refine_ls_weighting_scheme calc
_refine_ls_wR_factor_gt 0.0600
_refine_ls_wR_factor_ref 0.0605
_reflns_number_gt 2390
_reflns_number_total 2484
_reflns_threshold_expression >2sigma(I)
_cod_data_source_file wm2613.cif
_cod_data_source_block I
_cod_original_cell_volume 1078.2(3)
_cod_original_sg_symbol_Hall '-P 2yn '
_cod_original_sg_symbol_H-M 'P 21/n '
_cod_database_code 2234834
_cod_database_fobs_code 2234834

loop_
_symmetry_equiv_pos_as_xyz
'x, y, z'
'-x+1/2, y+1/2, -z+1/2'
'-x, -y, -z'
'x-1/2, -y-1/2, z-1/2'

loop_
_atom_site_type_symbol
_atom_site_label
_atom_site_fract_x
_atom_site_fract_y
_atom_site_fract_z
_atom_site_U_iso_or_equiv
_atom_site_adp_type
_atom_site_calc_flag
_atom_site_refinement_flags
_atom_site_occupancy
_atom_site_symmetry_multiplicity
Ce Ce1 0.35178(3) 0.201751(12) 0.139251(16) 0.00786(7) Uani d . 1 1
B B1 0.2409(6) 0.4622(3) 0.4100(3) 0.0094(7) Uani d . 1 1
B B2 0.0226(6) 0.3373(2) 0.3613(3) 0.0083(7) Uani d . 1 1
B B3 0.3600(6) 0.3163(2) 0.4625(3) 0.0081(7) Uani d . 1 1
B B4 0.6568(6) 0.2918(2) 0.3206(4) 0.0088(7) Uani d . 1 1
B B5 0.9081(6) 0.2807(3) 0.1513(4) 0.0125(7) Uani d . 1 1
N N1 0.3614(5) 0.4247(2) 0.0851(3) 0.0166(6) Uani d . 1 1
O O1 0.2738(4) 0.54996(15) 0.4121(2) 0.0116(5) Uani d . 1 1
O O2 0.0638(4) 0.43136(15) 0.3587(2) 0.0095(5) Uani d . 1 1
O O3 0.3906(3) 0.41051(15) 0.4608(2) 0.0096(5) Uani d . 1 1
O O4 0.1407(4) 0.29595(14) 0.4617(2) 0.0074(5) Uani d . 1 1
O O5 0.0654(4) 0.29975(15) 0.2391(2) 0.0088(5) Uani d . 1 1
O O6 0.4540(4) 0.27987(15) 0.3470(2) 0.0094(5) Uani d . 1 1
O O7 0.8026(3) 0.32384(15) 0.3991(2) 0.0086(4) Uani d . 1 1
O O8 0.7032(4) 0.26620(16) 0.2007(2) 0.0106(5) Uani d . 1 1
O O9 0.9770(4) 0.21643(15) 0.0695(2) 0.0088(5) Uani d . 1 1
O O10 0.8694(4) 0.36739(18) 0.0682(3) 0.0182(6) Uani d D 1 1
O O11 0.3550(4) 0.35075(17) 0.0378(2) 0.0180(5) Uani d . 1 1
O O12 0.5235(4) 0.4534(2) 0.1344(3) 0.0285(7) Uani d . 1 1
O O13 0.2040(4) 0.47208(17) 0.0797(3) 0.0226(6) Uani d . 1 1
O O14 0.6030(4) 0.08603(18) 0.2165(3) 0.0195(6) Uani d D 1 1
O O15 0.1547(5) 0.13445(19) 0.3154(3) 0.0190(6) Uani d . 1 1
H H1 0.388(9) 0.559(4) 0.455(5) 0.056(7) Uiso d . 1 1
H H2 0.967(7) 0.402(3) 0.054(5) 0.056(7) Uiso d D 1 1
H H3 0.767(6) 0.398(3) 0.090(5) 0.056(7) Uiso d D 1 1
H H4 0.160(9) 0.167(5) 0.378(6) 0.056(7) Uiso d . 1 1
H H5 0.189(9) 0.084(4) 0.331(6) 0.056(7) Uiso d . 1 1
H H6 0.582(9) 0.0349(15) 0.211(6) 0.056(7) Uiso d D 1 1
H H7 0.729(3) 0.088(4) 0.223(6) 0.056(7) Uiso d D 1 1

loop_
_atom_site_aniso_label
_atom_site_aniso_U_11
_atom_site_aniso_U_22
_atom_site_aniso_U_33
_atom_site_aniso_U_12
_atom_site_aniso_U_13
_atom_site_aniso_U_23
Ce1 0.00734(11) 0.00863(11) 0.00758(11) -0.00024(6) -0.00198(7) -0.00037(6)
B1 0.0099(17) 0.0114(18) 0.0070(16) -0.0001(14) 0.0018(13) -0.0007(13)
B2 0.0058(16) 0.0100(18) 0.0090(16) -0.0002(13) -0.0010(13) -0.0007(13)
B3 0.0069(17) 0.0116(18) 0.0057(16) 0.0008(13) -0.0009(13) 0.0009(13)
B4 0.0102(18) 0.0058(17) 0.0105(17) 0.0010(13) -0.0005(13) 0.0031(13)
B5 0.0089(18) 0.0160(19) 0.0125(18) -0.0001(15) 0.0008(14) -0.0024(15)
N1 0.0140(15) 0.0147(16) 0.0213(16) 0.0002(12) 0.0054(12) 0.0013(12)
O1 0.0118(12) 0.0092(12) 0.0138(12) 0.0005(9) -0.0059(9) -0.0001(9)
O2 0.0092(11) 0.0083(12) 0.0111(11) -0.0004(9) -0.0030(9) 0.0009(9)
O3 0.0079(11) 0.0079(12) 0.0128(11) -0.0003(9) -0.0029(9) 0.0005(9)
O4 0.0068(11) 0.0094(12) 0.0061(10) -0.0006(8) -0.0021(8) 0.0008(8)
O5 0.0054(11) 0.0121(12) 0.0089(11) 0.0002(8) -0.0005(9) -0.0012(8)
O6 0.0079(11) 0.0143(12) 0.0058(10) -0.0018(9) -0.0024(9) -0.0018(9)
O7 0.0065(11) 0.0118(12) 0.0074(10) -0.0010(9) -0.0011(8) -0.0011(9)
O8 0.0088(11) 0.0156(13) 0.0074(11) -0.0018(9) -0.0022(9) -0.0028(9)
O9 0.0075(11) 0.0108(12) 0.0081(11) 0.0011(9) -0.0020(9) -0.0005(9)
O10 0.0170(14) 0.0185(14) 0.0192(13) 0.0014(10) -0.0022(11) 0.0025(11)
O11 0.0237(14) 0.0128(13) 0.0176(12) 0.0006(10) 0.0057(11) -0.0008(10)
O12 0.0180(15) 0.0232(16) 0.0441(19) 0.0012(12) -0.0086(13) -0.0089(13)
O13 0.0182(14) 0.0142(14) 0.0354(16) 0.0035(11) 0.0036(12) 0.0019(12)
O14 0.0150(13) 0.0127(13) 0.0307(15) 0.0004(10) -0.0074(11) -0.0003(11)
O15 0.0287(16) 0.0122(13) 0.0160(13) -0.0008(11) 0.0068(11) -0.0002(11)

loop_
_atom_type_symbol
_atom_type_description
_atom_type_scat_dispersion_real
_atom_type_scat_dispersion_imag
_atom_type_scat_source
O O 0.0106 0.0060 'International Tables Vol C Tables 4.2.6.8 and 6.1.1.4'
B B 0.0013 0.0007 'International Tables Vol C Tables 4.2.6.8 and 6.1.1.4'
Ce Ce -0.2486 2.6331 'International Tables Vol C Tables 4.2.6.8 and 6.1.1.4'
N N 0.0061 0.0033 'International Tables Vol C Tables 4.2.6.8 and 6.1.1.4'
H H 0.0000 0.0000 'International Tables Vol C Tables 4.2.6.8 and 6.1.1.4'

loop_
_geom_angle_atom_site_label_1
_geom_angle_atom_site_label_2
_geom_angle_atom_site_label_3
_geom_angle_site_symmetry_1
_geom_angle_site_symmetry_3
_geom_angle
_geom_angle_publ_flag
O15 Ce1 O9 . 1_455 77.00(9) no
O15 Ce1 O14 . . 77.52(10) no
O9 Ce1 O14 1_455 . 139.43(8) no
O15 Ce1 O1 . 2_545 67.46(9) no
O9 Ce1 O1 1_455 2_545 73.74(8) no
O14 Ce1 O1 . 2_545 67.52(8) no
O15 Ce1 O8 . . 114.82(9) no
O9 Ce1 O8 1_455 . 151.72(7) no
O14 Ce1 O8 . . 68.62(8) no
O1 Ce1 O8 2_545 . 134.13(8) no
O15 Ce1 O11 . . 134.64(9) no
O9 Ce1 O11 1_455 . 78.63(8) no
O14 Ce1 O11 . . 140.26(9) no
O1 Ce1 O11 2_545 . 138.42(8) no
O8 Ce1 O11 . . 75.24(8) no
O15 Ce1 O6 . . 71.22(9) no
O9 Ce1 O6 1_455 . 116.31(7) no
O14 Ce1 O6 . . 84.02(8) no
O1 Ce1 O6 2_545 . 133.62(7) no
O8 Ce1 O6 . . 51.82(7) no
O11 Ce1 O6 . . 86.53(8) no
O15 Ce1 O7 . 4_565 128.13(9) no
O9 Ce1 O7 1_455 4_565 67.35(7) no
O14 Ce1 O7 . 4_565 106.49(8) no
O1 Ce1 O7 2_545 4_565 67.17(7) no
O8 Ce1 O7 . 4_565 114.42(7) no
O11 Ce1 O7 . 4_565 73.79(8) no
O6 Ce1 O7 . 4_565 159.08(8) no
O15 Ce1 O5 . . 64.87(9) no
O9 Ce1 O5 1_455 . 53.01(7) no
O14 Ce1 O5 . . 136.14(8) no
O1 Ce1 O5 2_545 . 113.74(8) no
O8 Ce1 O5 . . 106.81(7) no
O11 Ce1 O5 . . 69.88(8) no
O6 Ce1 O5 . . 63.65(7) no
O7 Ce1 O5 4_565 . 114.11(7) no
O15 Ce1 O4 . 4_665 154.12(8) no
O9 Ce1 O4 1_455 4_665 117.02(7) no
O14 Ce1 O4 . 4_665 78.40(8) no
O1 Ce1 O4 2_545 4_665 94.54(7) no
O8 Ce1 O4 . 4_665 63.89(7) no
O11 Ce1 O4 . 4_665 71.15(7) no
O6 Ce1 O4 . 4_665 115.40(7) no
O7 Ce1 O4 4_565 4_665 51.80(7) no
O5 Ce1 O4 . 4_665 141.00(7) no
O2 B1 O3 . . 123.0(3) no
O2 B1 O1 . . 119.1(3) no
O3 B1 O1 . . 117.9(3) no
O4 B2 O5 . . 112.6(3) no
O4 B2 O2 . . 110.8(3) no
O5 B2 O2 . . 109.9(3) no
O4 B2 O7 . 1_455 103.2(3) no
O5 B2 O7 . 1_455 111.9(3) no
O2 B2 O7 . 1_455 108.3(3) no
O4 B3 O9 . 4_566 115.2(3) no
O4 B3 O3 . . 110.3(3) no
O9 B3 O3 4_566 . 106.7(3) no
O4 B3 O6 . . 108.2(3) no
O9 B3 O6 4_566 . 108.1(3) no
O3 B3 O6 . . 108.1(3) no
O6 B4 O7 . . 126.0(3) no
O6 B4 O8 . . 111.8(3) no
O7 B4 O8 . . 122.2(3) no
O9 B5 O5 . 1_655 109.8(3) yes
O9 B5 O8 . . 114.3(3) yes
O5 B5 O8 1_655 . 116.2(3) yes
O9 B5 O10 . . 107.1(3) yes
O5 B5 O10 1_655 . 107.3(3) yes
O8 B5 O10 . . 101.1(3) yes
O12 N1 O13 . . 118.8(3) no
O12 N1 O11 . . 121.5(3) no
O13 N1 O11 . . 119.6(3) no
Ce1 O1 H1 2 . 103(4) no
B1 O1 H1 . . 107(4) no
B1 O2 B2 . . 119.4(3) no
B1 O3 B3 . . 119.6(3) no
B3 O4 B2 . . 114.2(3) no
B5 O5 B2 1_455 . 122.9(3) no
B4 O6 B3 . . 121.3(3) no
B4 O7 B2 . 1_655 122.6(3) no
B4 O8 B5 . . 120.1(3) no
B5 O9 B3 . 4_665 125.2(3) no
B5 O10 H2 . . 121(4) no
B5 O10 H3 . . 115(4) no
H2 O10 H3 . . 106(6) no
N1 O11 Ce1 . . 131.0(2) no
Ce1 O14 H6 . . 124(4) no
Ce1 O14 H7 . . 129(5) no
H6 O14 H7 . . 102(6) no
Ce1 O15 H4 . . 110(4) no
Ce1 O15 H5 . . 114(4) no
H4 O15 H5 . . 113(6) no

loop_
_geom_bond_atom_site_label_1
_geom_bond_atom_site_label_2
_geom_bond_site_symmetry_2
_geom_bond_distance
_geom_bond_publ_flag
Ce1 O15 . 2.515(3) no
Ce1 O9 1_455 2.534(2) no
Ce1 O14 . 2.557(3) no
Ce1 O1 2_545 2.558(2) no
Ce1 O8 . 2.559(2) no
Ce1 O11 . 2.564(3) no
Ce1 O6 . 2.622(2) no
Ce1 O7 4_565 2.628(2) no
Ce1 O5 . 2.629(2) no
Ce1 O4 4_665 2.675(2) no
B1 O2 . 1.352(4) no
B1 O3 . 1.367(4) no
B1 O1 . 1.383(5) no
B2 O4 . 1.465(4) no
B2 O5 . 1.466(4) no
B2 O2 . 1.489(4) no
B2 O7 1_455 1.492(4) no
B3 O4 . 1.448(4) no
B3 O9 4_566 1.462(4) no
B3 O3 . 1.481(4) no
B3 O6 . 1.496(4) no
B4 O6 . 1.352(4) no
B4 O7 . 1.353(4) no
B4 O8 . 1.383(4) no
B5 O9 . 1.406(5) yes
B5 O5 1_655 1.412(5) yes
B5 O8 . 1.444(4) yes
B5 O10 . 1.637(5) yes
N1 O12 . 1.250(4) no
N1 O13 . 1.255(4) no
N1 O11 . 1.260(4) no
O1 H1 . 0.88(6) no
O10 H2 . 0.85(2) no
O10 H3 . 0.85(2) no
O15 H4 . 0.84(7) no
O15 H5 . 0.84(7) no
O14 H6 . 0.81(2) no
O14 H7 . 0.81(2) no

loop_
_geom_hbond_atom_site_label_D
_geom_hbond_atom_site_label_H
_geom_hbond_atom_site_label_A
_geom_hbond_site_symmetry_A
_geom_hbond_distance_DH
_geom_hbond_distance_HA
_geom_hbond_distance_DA
_geom_hbond_angle_DHA
O1 H1 O3 3_666 0.88(6) 1.75(6) 2.622(3) 173(6)
O10 H2 O13 1_655 0.85(2) 1.89(3) 2.705(4) 160(6)
O10 H3 O12 . 0.85(2) 1.85(2) 2.700(4) 173(6)
O15 H4 O4 . 0.84(7) 2.21(7) 2.967(4) 150(6)
O15 H4 O10 4_566 0.84(7) 2.50(6) 3.041(4) 123(6)
O15 H5 O13 2_545 0.84(7) 2.10(7) 2.912(4) 164(6)
O15 H5 O12 2_545 0.84(7) 2.48(7) 3.093(4) 131(5)
O14 H6 O2 2_545 0.81(2) 2.01(3) 2.756(4) 153(6)
